data_4101760
loop_
_publ_author_name
'Zhang, Jian'
'Deng, Liang'
'Chan, Hoi-Shan'
'Xie, Zuowei'

_publ_section_title
;
 Role of c,c'-linkage in the formation and stabilization of
 supercarboranes. Synthesis and structure of carbon-atoms-apart 13-vertex
 carborane and 14-vertex metallacarborane.
;
_journal_issue 1
_journal_name_full 'Journal of the American Chemical Society'
_journal_page_first 18
_journal_page_last 19
_journal_paper_doi 10.1021/ja067129e
_journal_volume 129
_journal_year 2007
_chemical_formula_sum 'C4 H17 B11'
_chemical_formula_weight 184.09
_chemical_name_systematic
; 
 ? 
;
_space_group_IT_number 11
_symmetry_cell_setting monoclinic
_symmetry_space_group_name_Hall '-P 2yb'
_symmetry_space_group_name_H-M 'P 1 21/m 1'
_atom_sites_solution_hydrogens geom
_atom_sites_solution_primary direct
_atom_sites_solution_secondary difmap
_audit_creation_method SHELXL-97
_cell_angle_alpha 90.00
_cell_angle_beta 115.576(2)
_cell_angle_gamma 90.00
_cell_formula_units_Z 2
_cell_length_a 7.0551(9)
_cell_length_b 11.6875(14)
_cell_length_c 8.0262(10)
_cell_measurement_temperature 293(2)
_cell_volume 596.96(13)
_computing_structure_refinement 'SHELXL-97 (Sheldrick, 1997)'
_computing_structure_solution 'SHELXS-97 (Sheldrick, 1990)'
_diffrn_ambient_temperature 293(2)
_diffrn_measured_fraction_theta_full 0.998
_diffrn_measured_fraction_theta_max 0.998
_diffrn_measurement_device_type 'BRUKER SMART CCD DIFFRACOMETER'
_diffrn_measurement_method 'phi and omega scans'
_diffrn_radiation_monochromator graphite
_diffrn_radiation_source 'fine-focus sealed tube'
_diffrn_radiation_type MoK\a
_diffrn_radiation_wavelength 0.71073
_diffrn_reflns_av_R_equivalents 0.0268
_diffrn_reflns_av_sigmaI/netI 0.0285
_diffrn_reflns_limit_h_max 8
_diffrn_reflns_limit_h_min -8
_diffrn_reflns_limit_k_max 9
_diffrn_reflns_limit_k_min -13
_diffrn_reflns_limit_l_max 9
_diffrn_reflns_limit_l_min -9
_diffrn_reflns_number 3274
_diffrn_reflns_theta_full 24.99
_diffrn_reflns_theta_max 24.99
_diffrn_reflns_theta_min 2.81
_exptl_absorpt_coefficient_mu 0.043
_exptl_absorpt_correction_T_max 1.0000
_exptl_absorpt_correction_T_min 0.9829
_exptl_absorpt_correction_type sadabs
_exptl_crystal_colour colorless
_exptl_crystal_density_diffrn 1.024
_exptl_crystal_density_method 'not measured'
_exptl_crystal_description block
_exptl_crystal_F_000 192
_exptl_crystal_size_max 0.40
_exptl_crystal_size_mid 0.30
_exptl_crystal_size_min 0.30
_refine_diff_density_max 0.293
_refine_diff_density_min -0.257
_refine_diff_density_rms 0.046
_refine_ls_extinction_method none
_refine_ls_goodness_of_fit_ref 1.071
_refine_ls_hydrogen_treatment mixed
_refine_ls_matrix_type full
_refine_ls_number_parameters 98
_refine_ls_number_reflns 1109
_refine_ls_number_restraints 0
_refine_ls_restrained_S_all 1.071
_refine_ls_R_factor_all 0.0904
_refine_ls_R_factor_gt 0.0724
_refine_ls_shift/su_max 0.000
_refine_ls_shift/su_mean 0.000
_refine_ls_structure_factor_coef Fsqd
_refine_ls_weighting_details 'calc w=1/[\s^2^(Fo^2^)+(0.1487P)^2^+0.1601P] where P=(Fo^2^+2Fc^2^)/3'
_refine_ls_weighting_scheme calc
_refine_ls_wR_factor_gt 0.2121
_refine_ls_wR_factor_ref 0.2415
_reflns_number_gt 817
_reflns_number_total 1109
_reflns_threshold_expression >2sigma(I)
_cod_data_source_file ja067129esi20061005_033852.cif
_cod_data_source_block 3a
_cod_original_sg_symbol_H-M P2(1)/m
_cod_database_code 4101760

loop_
_symmetry_equiv_pos_as_xyz
'x, y, z'
'-x, y+1/2, -z'
'-x, -y, -z'
'x, -y-1/2, z'

loop_
_atom_site_label
_atom_site_type_symbol
_atom_site_fract_x
_atom_site_fract_y
_atom_site_fract_z
_atom_site_U_iso_or_equiv
_atom_site_adp_type
_atom_site_occupancy
_atom_site_symmetry_multiplicity
_atom_site_calc_flag
_atom_site_refinement_flags
_atom_site_disorder_assembly
_atom_site_disorder_group
B3 B 0.9816(5) 0.2500 0.0878(5) 0.0495(9) Uani 1 2 d S . .
B4 B 0.8454(4) 0.1103(2) 0.1102(4) 0.0536(8) Uani 1 1 d . . .
B5 B 0.5972(4) 0.1671(2) 0.0929(4) 0.0489(7) Uani 1 1 d . . .
B6 B 1.0444(4) 0.1753(3) 0.3072(4) 0.0563(8) Uani 1 1 d . . .
B7 B 0.8079(5) 0.1259(3) 0.3097(4) 0.0614(9) Uani 1 1 d . . .
B8 B 0.6555(6) 0.2500 0.2911(5) 0.0571(11) Uani 1 2 d S . .
B9 B 0.9311(7) 0.2500 0.4331(5) 0.0655(12) Uani 1 2 d S . .
C1 C 0.7137(4) 0.1892(2) -0.0647(3) 0.0562(8) Uani 1 1 d . . .
C11 C 0.6373(6) 0.1257(3) -0.2475(4) 0.0964(13) Uani 1 1 d . . .
H11A H 0.4918 0.1062 -0.2893 0.145 Uiso 1 1 calc R . .
H11B H 0.7183 0.0571 -0.2310 0.145 Uiso 1 1 calc R . .
H11C H 0.6537 0.1737 -0.3375 0.145 Uiso 1 1 calc R . .
H3 H 1.076(6) 0.2500 0.020(5) 0.063(10) Uiso 1 2 d S . .
H5 H 0.454(4) 0.123(2) 0.028(4) 0.066(7) Uiso 1 1 d . . .
H8 H 0.544(7) 0.2500 0.337(6) 0.086(13) Uiso 1 2 d S . .
H6 H 1.194(4) 0.129(3) 0.364(4) 0.078(8) Uiso 1 1 d . . .
H9 H 0.994(6) 0.2500 0.595(6) 0.088(13) Uiso 1 2 d S . .
H4 H 0.871(5) 0.023(3) 0.070(4) 0.085(9) Uiso 1 1 d . . .
H7 H 0.806(5) 0.045(3) 0.387(5) 0.091(9) Uiso 1 1 d . . .

loop_
_atom_site_aniso_label
_atom_site_aniso_U_11
_atom_site_aniso_U_22
_atom_site_aniso_U_33
_atom_site_aniso_U_23
_atom_site_aniso_U_13
_atom_site_aniso_U_12
B3 0.0373(17) 0.066(2) 0.0487(19) 0.000 0.0218(15) 0.000
B4 0.0499(15) 0.0504(16) 0.0612(17) -0.0010(12) 0.0246(13) 0.0014(11)
B5 0.0399(13) 0.0562(15) 0.0505(15) 0.0012(11) 0.0193(11) -0.0055(11)
B6 0.0417(14) 0.0705(19) 0.0496(15) 0.0077(12) 0.0129(11) 0.0081(12)
B7 0.0571(17) 0.0730(19) 0.0528(16) 0.0187(13) 0.0225(13) 0.0001(14)
B8 0.048(2) 0.082(3) 0.047(2) 0.000 0.0264(17) 0.000
B9 0.056(2) 0.098(3) 0.0367(19) 0.000 0.0151(17) 0.000
C1 0.0537(14) 0.0712(15) 0.0420(13) -0.0073(10) 0.0191(10) -0.0168(11)
C11 0.127(3) 0.098(2) 0.0545(17) -0.0237(16) 0.0297(18) -0.032(2)

loop_
_atom_type_symbol
_atom_type_description
_atom_type_scat_dispersion_real
_atom_type_scat_dispersion_imag
_atom_type_scat_source
C C 0.0033 0.0016 'International Tables Vol C Tables 4.2.6.8 and 6.1.1.4'
H H 0.0000 0.0000 'International Tables Vol C Tables 4.2.6.8 and 6.1.1.4'
B B 0.0013 0.0007 'International Tables Vol C Tables 4.2.6.8 and 6.1.1.4'

loop_
_geom_angle_atom_site_label_1
_geom_angle_atom_site_label_2
_geom_angle_atom_site_label_3
_geom_angle
_geom_angle_site_symmetry_1
_geom_angle_site_symmetry_3
_geom_angle_publ_flag
B6 B3 B6 56.6(2) 4_565 . ?
B6 B3 C1 123.9(2) 4_565 . ?
B6 B3 C1 101.62(17) . . ?
B6 B3 C1 101.62(17) 4_565 4_565 ?
B6 B3 C1 123.9(2) . 4_565 ?
C1 B3 C1 44.11(18) . 4_565 ?
B6 B3 B4 103.6(2) 4_565 . ?
B6 B3 B4 55.72(14) . . ?
C1 B3 B4 49.30(13) . . ?
C1 B3 B4 88.82(18) 4_565 . ?
B6 B3 B4 55.72(14) 4_565 4_565 ?
B6 B3 B4 103.6(2) . 4_565 ?
C1 B3 B4 88.82(18) . 4_565 ?
C1 B3 B4 49.30(13) 4_565 4_565 ?
B4 B3 B4 114.4(2) . 4_565 ?
C1 B4 B7 119.0(2) . . ?
C1 B4 B6 118.2(2) . . ?
B7 B4 B6 60.69(16) . . ?
C1 B4 B5 63.09(15) . . ?
B7 B4 B5 60.60(16) . . ?
B6 B4 B5 106.10(19) . . ?
C1 B4 B3 63.69(16) . . ?
B7 B4 B3 105.9(2) . . ?
B6 B4 B3 59.21(16) . . ?
B5 B4 B3 100.60(18) . . ?
B8 B5 B7 59.86(16) . . ?
B8 B5 C1 123.98(19) . . ?
B7 B5 C1 106.31(17) . . ?
B8 B5 B4 106.92(19) . . ?
B7 B5 B4 57.51(16) . . ?
C1 B5 B4 52.43(14) . . ?
B8 B5 B5 56.46(11) . 4_565 ?
B7 B5 B5 105.53(14) . 4_565 ?
C1 B5 B5 81.76(12) . 4_565 ?
B4 B5 B5 111.41(12) . 4_565 ?
B6 B6 B9 60.39(12) 4_565 . ?
B6 B6 B4 115.44(13) 4_565 . ?
B9 B6 B4 110.0(2) . . ?
B6 B6 B7 108.99(14) 4_565 . ?
B9 B6 B7 59.58(18) . . ?
B4 B6 B7 58.88(16) . . ?
B6 B6 B3 61.68(11) 4_565 . ?
B9 B6 B3 109.37(19) . . ?
B4 B6 B3 65.07(15) . . ?
B7 B6 B3 109.05(18) . . ?
B4 B7 B9 111.7(2) . . ?
B4 B7 B8 109.6(2) . . ?
B9 B7 B8 60.49(19) . . ?
B4 B7 B6 60.43(16) . . ?
B9 B7 B6 60.0(2) . . ?
B8 B7 B6 105.8(2) . . ?
B4 B7 B5 61.89(15) . . ?
B9 B7 B5 108.9(2) . . ?
B8 B7 B5 58.76(17) . . ?
B6 B7 B5 106.87(18) . . ?
B5 B8 B5 67.1(2) . 4_565 ?
B5 B8 B7 115.2(2) . 4_565 ?
B5 B8 B7 61.38(15) 4_565 4_565 ?
B5 B8 B7 61.38(15) . . ?
B5 B8 B7 115.2(2) 4_565 . ?
B7 B8 B7 109.8(3) 4_565 . ?
B5 B8 B9 110.2(2) . . ?
B5 B8 B9 110.2(2) 4_565 . ?
B7 B8 B9 59.39(15) 4_565 . ?
B7 B8 B9 59.39(15) . . ?
B7 B9 B7 111.0(3) . 4_565 ?
B7 B9 B6 60.42(16) . . ?
B7 B9 B6 108.7(2) 4_565 . ?
B7 B9 B6 108.7(2) . 4_565 ?
B7 B9 B6 60.42(16) 4_565 4_565 ?
B6 B9 B6 59.2(2) . 4_565 ?
B7 B9 B8 60.12(16) . . ?
B7 B9 B8 60.12(16) 4_565 . ?
B6 B9 B8 105.8(2) . . ?
B6 B9 B8 105.8(2) 4_565 . ?
C1 C1 C11 119.23(17) 4_565 . ?
C1 C1 B4 125.23(13) 4_565 . ?
C11 C1 B4 113.2(2) . . ?
C1 C1 B5 98.24(12) 4_565 . ?
C11 C1 B5 121.9(2) . . ?
B4 C1 B5 64.48(15) . . ?
C1 C1 B3 67.95(9) 4_565 . ?
C11 C1 B3 130.3(2) . . ?
B4 C1 B3 67.00(14) . . ?
B5 C1 B3 103.37(17) . . ?

loop_
_geom_bond_atom_site_label_1
_geom_bond_atom_site_label_2
_geom_bond_distance
_geom_bond_site_symmetry_2
_geom_bond_publ_flag
B3 B6 1.840(4) 4_565 ?
B3 B6 1.840(4) . ?
B3 C1 1.892(4) . ?
B3 C1 1.892(4) 4_565 ?
B3 B4 1.942(3) . ?
B3 B4 1.942(3) 4_565 ?
B4 C1 1.600(4) . ?
B4 B7 1.742(4) . ?
B4 B6 1.770(4) . ?
B4 B5 1.822(4) . ?
B5 B8 1.752(4) . ?
B5 B7 1.799(4) . ?
B5 C1 1.800(3) . ?
B5 B5 1.937(5) 4_565 ?
B6 B6 1.746(6) 4_565 ?
B6 B9 1.767(5) . ?
B6 B7 1.774(4) . ?
B7 B9 1.759(4) . ?
B7 B8 1.773(4) . ?
B8 B5 1.752(4) 4_565 ?
B8 B7 1.773(4) 4_565 ?
B8 B9 1.779(5) . ?
B9 B7 1.759(4) 4_565 ?
B9 B6 1.767(5) 4_565 ?
C1 C1 1.421(5) 4_565 ?
C1 C11 1.520(3) . ?
